data_4517710
loop_
_publ_author_name
'Jung, Hyuk-Joon'
'Yu, Insun'
'Nyamayaro, Kudzanai'
'Mehrkhodavandi, Parisa'

_publ_section_title
;
 Indium-Catalyzed Block Copolymerization of Lactide and Methyl
 Methacrylate by Sequential Addition
;
_journal_name_full 'ACS Catalysis'
_journal_page_first 6488
_journal_page_last 6496
_journal_paper_doi 10.1021/acscatal.0c01365
_journal_year 2020
_chemical_formula_moiety 'C31 H56 In N2 O2 Si, B C24 F20, C7 H8'
_chemical_formula_sum 'C62 H64 B F20 In N2 O2 Si'
_chemical_formula_weight 1402.87
_space_group_crystal_system monoclinic
_space_group_IT_number 14
_space_group_name_Hall '-P 2ybc'
_space_group_name_H-M_alt 'P 1 21/c 1'
_atom_sites_solution_hydrogens geom
_audit_creation_date 2020-03-06
_audit_creation_method
;
Olex2 1.3
(compiled 2020.02.04 svn.rd84adfe8 for OlexSys, GUI svn.r6032)
;
_cell_angle_alpha 90
_cell_angle_beta 106.494(2)
_cell_angle_gamma 90
_cell_formula_units_Z 4
_cell_length_a 14.6691(8)
_cell_length_b 25.0259(13)
_cell_length_c 17.6496(9)
_cell_measurement_reflns_used 9424
_cell_measurement_temperature 100.0
_cell_measurement_theta_max 25.44
_cell_measurement_theta_min 2.28
_cell_volume 6212.7(6)
_computing_molecular_graphics 'Olex2 1.3 (Dolomanov et al., 2009)'
_computing_publication_material 'Olex2 1.3 (Dolomanov et al., 2009)'
_computing_structure_refinement 'SHELXL 2017/1 (Sheldrick, 2015)'
_computing_structure_solution 'SHELXT 2014/5 (Sheldrick, 2014)'
_diffrn_ambient_temperature 100.0
_diffrn_measured_fraction_theta_full 0.996
_diffrn_measured_fraction_theta_max 0.991
_diffrn_measurement_device_type 'Bruker APEX-II CCD'
_diffrn_measurement_method '\f and \w scans'
_diffrn_radiation_type MoK\a
_diffrn_radiation_wavelength 0.71073
_diffrn_reflns_av_R_equivalents 0.0298
_diffrn_reflns_av_unetI/netI 0.0242
_diffrn_reflns_Laue_measured_fraction_full 0.996
_diffrn_reflns_Laue_measured_fraction_max 0.991
_diffrn_reflns_limit_h_max 17
_diffrn_reflns_limit_h_min -16
_diffrn_reflns_limit_k_max 30
_diffrn_reflns_limit_k_min -30
_diffrn_reflns_limit_l_max 21
_diffrn_reflns_limit_l_min -19
_diffrn_reflns_number 65966
_diffrn_reflns_point_group_measured_fraction_full 0.996
_diffrn_reflns_point_group_measured_fraction_max 0.991
_diffrn_reflns_theta_full 25.242
_diffrn_reflns_theta_max 25.478
_diffrn_reflns_theta_min 1.453
_diffrn_source_current 30.0
_diffrn_source_power 1.35
_diffrn_source_voltage 45.0
_diffrn_standards_number 0
_exptl_absorpt_coefficient_mu 0.504
_exptl_absorpt_correction_T_max 0.7452
_exptl_absorpt_correction_T_min 0.6623
_exptl_absorpt_correction_type multi-scan
_exptl_absorpt_process_details
;
SADABS-2016/2 (Bruker,2016/2) was used for absorption correction.
wR2(int) was 0.0442 before and 0.0391 after correction.
The Ratio of minimum to maximum transmission is 0.8888.
The \l/2 correction factor is Not present.
;
_exptl_crystal_colour colourless
_exptl_crystal_colour_primary colourless
_exptl_crystal_density_diffrn 1.500
_exptl_crystal_description block
_exptl_crystal_F_000 2856
_exptl_crystal_size_max 0.22
_exptl_crystal_size_mid 0.17
_exptl_crystal_size_min 0.09
_refine_diff_density_max 0.940
_refine_diff_density_min -0.667
_refine_diff_density_rms 0.076
_refine_ls_extinction_method none
_refine_ls_goodness_of_fit_ref 1.058
_refine_ls_hydrogen_treatment constr
_refine_ls_matrix_type full
_refine_ls_number_parameters 889
_refine_ls_number_reflns 11436
_refine_ls_number_restraints 1653
_refine_ls_restrained_S_all 1.006
_refine_ls_R_factor_all 0.0482
_refine_ls_R_factor_gt 0.0381
_refine_ls_shift/su_max 0.002
_refine_ls_shift/su_mean 0.000
_refine_ls_structure_factor_coef Fsqd
_refine_ls_weighting_details 'w=1/[\s^2^(Fo^2^)+(0.0309P)^2^+15.1872P] where P=(Fo^2^+2Fc^2^)/3'
_refine_ls_weighting_scheme calc
_refine_ls_wR_factor_gt 0.0851
_refine_ls_wR_factor_ref 0.0913
_reflns_Friedel_coverage 0.000
_reflns_number_gt 9853
_reflns_number_total 11436
_reflns_threshold_expression 'I > 2\s(I)'
_cod_data_source_file cs0c01365_si_002.cif
_cod_data_source_block pm209(complex5)
_cod_depositor_comments 'Adding full bibliography for 4517706--4517710.cif.'
_cod_database_code 4517710
_shelx_shelxl_version_number 2017/1
_shelx_space_group_comment
;
The symmetry employed for this shelxl refinement is uniquely defined
by the following loop, which should always be used as a source of
symmetry information in preference to the above space-group names.
They are only intended as comments.
;
_shelx_estimated_absorpt_t_max 0.956
_shelx_estimated_absorpt_t_min 0.897
_olex2_refinement_description
;
1. Fixed Uiso
 At 1.2 times of:
  All C(H) groups, All C(H,H) groups, All C(H,H,H,H) groups
 At 1.5 times of:
  All C(H,H,H) groups
2. Restrained distances
 Si1B-C24 \\sim Si1A-C24 \\sim Si1A-C26A \\sim Si1A-C27A \\sim Si1B-C26B \\sim
Si1B-C25B \\sim Si1A-
 C25A \\sim Si1B-C27B
 with sigma of 0.01
3. Restrained planarity
 C56A, C57A, C58A, C59A, C60A, C61A, C62A
 with sigma of 0.1
 C56B, C57B, C58B, C59B, C60B, C61B, C62B
 with sigma of 0.1
4. Uiso/Uaniso restraints and constraints
All non-hydrogen atoms have similar U: within 2A with sigma of 0.04 and sigma
for terminal atoms of 0.08 within 2A
Uanis(C62B) = Uanis(C59A)
5. Rigid body (RIGU) restrains
 All non-hydrogen atoms
 with sigma for 1-2 distances of 0.004 and sigma for 1-3 distances of 0.004
6. Others
 Sof(C56A)=Sof(C57A)=Sof(H57A)=Sof(C58A)=Sof(H58A)=Sof(C59A)=Sof(H59A)=
 Sof(C60A)=Sof(H60A)=Sof(C61A)=Sof(H61A)=Sof(C62A)=Sof(H62A)=Sof(H62B)=
 Sof(H62C)=1-FVAR(1)
 Sof(C56B)=Sof(C57B)=Sof(H57B)=Sof(C58B)=Sof(H58B)=Sof(C59B)=Sof(H59B)=
 Sof(C60B)=Sof(H60B)=Sof(C61B)=Sof(H61B)=Sof(C62B)=Sof(H62D)=Sof(H62E)=
 Sof(H62F)=FVAR(1)
 Sof(Si1A)=Sof(H24A)=Sof(H24B)=Sof(C25A)=Sof(H25A)=Sof(H25B)=Sof(H25C)=
 Sof(C26A)=Sof(H26A)=Sof(H26B)=Sof(H26C)=Sof(C27A)=Sof(H27A)=Sof(H27B)=
 Sof(H27C)=1-FVAR(2)
 Sof(Si1B)=Sof(H24C)=Sof(H24D)=Sof(C25B)=Sof(H25D)=Sof(H25E)=Sof(H25F)=
 Sof(C26B)=Sof(H26D)=Sof(H26E)=Sof(H26F)=Sof(C27B)=Sof(H27D)=Sof(H27E)=
 Sof(H27F)=FVAR(2)
7.a Ternary CH refined with riding coordinates:
 C1(H1), C2(H2)
7.b Secondary CH2 refined with riding coordinates:
 C3(H3A,H3B), C4(H4A,H4B), C5(H5A,H5B), C6(H6A,H6B), C24(H24A,H24B), C24(H24C,
 H24D), C28(H28A,H28B), C29(H29A,H29B), C30(H30A,H30B), C31(H31A,H31B)
7.c Aromatic/amide H refined with riding coordinates:
 C7(H7), C10(H10), C12(H12), C57A(H57A), C58A(H58A), C59A(H59A), C60A(H60A),
 C61A(H61A), C57B(H57B), C58B(H58B), C59B(H59B), C60B(H60B), C61B(H61B)
7.d Fitted hexagon refined as free rotating group:
 C56A(C57A,C58A,C59A,C60A,C61A), C56B(C57B,C58B,C59B,C60B,C61B)
7.e Idealised Me refined as rotating group:
 C16(H16A,H16B,H16C), C17(H17A,H17B,H17C), C18(H18A,H18B,H18C), C19(H19A,H19B,
 H19C), C20(H20A,H20B,H20C), C21(H21A,H21B,H21C), C22(H22A,H22B,H22C), C23(H23A,
 H23B,H23C), C25A(H25A,H25B,H25C), C25B(H25D,H25E,H25F), C26A(H26A,H26B,H26C),
 C26B(H26D,H26E,H26F), C27A(H27A,H27B,H27C), C27B(H27D,H27E,H27F), C62A(H62A,
 H62B,H62C), C62B(H62D,H62E,H62F)
;
_olex2_submission_special_instructions 'No special instructions were received'

loop_
_space_group_symop_operation_xyz
'x, y, z'
'-x, y+1/2, -z+1/2'
'-x, -y, -z'
'x, -y-1/2, z-1/2'

loop_
_atom_site_label
_atom_site_type_symbol
_atom_site_fract_x
_atom_site_fract_y
_atom_site_fract_z
_atom_site_U_iso_or_equiv
_atom_site_adp_type
_atom_site_occupancy
_atom_site_site_symmetry_order
_atom_site_calc_flag
_atom_site_refinement_flags_posn
_atom_site_refinement_flags_adp
_atom_site_refinement_flags_occupancy
_atom_site_disorder_assembly
_atom_site_disorder_group
In1 In 0.80311(2) 0.96561(2) 0.79795(2) 0.01418(6) Uani 1 1 d . . . . .
Si1A Si 0.9319(2) 1.07731(11) 0.8211(2) 0.0304(7) Uani 0.557(5) 1 d D U P A 1
Si1B Si 0.9107(2) 1.08868(13) 0.83897(18) 0.0155(7) Uani 0.443(5) 1 d D U P A 2
O1 O 0.93005(14) 0.92154(7) 0.82562(11) 0.0169(4) Uani 1 1 d . U . . .
O2 O 0.75213(15) 0.91758(8) 0.68811(11) 0.0196(4) Uani 1 1 d . U . . .
N1 N 0.78588(17) 0.92774(9) 0.90364(13) 0.0144(5) Uani 1 1 d . U . . .
N2 N 0.63541(17) 0.96631(9) 0.79011(13) 0.0155(5) Uani 1 1 d . U . . .
C1 C 0.7072(2) 0.94760(11) 0.93208(16) 0.0149(6) Uani 1 1 d . U . . .
H1 H 0.665433 0.916841 0.936459 0.018 Uiso 1 1 calc R U . . .
C2 C 0.6489(2) 0.98757(11) 0.87164(16) 0.0162(6) Uani 1 1 d . U . . .
H2 H 0.689609 1.020106 0.875913 0.019 Uiso 1 1 calc R U . . .
C3 C 0.5617(2) 1.00513(11) 0.89547(17) 0.0204(6) Uani 1 1 d . U . . .
H3A H 0.521911 0.973737 0.898776 0.024 Uiso 1 1 calc R U . . .
H3B H 0.523065 1.030137 0.855659 0.024 Uiso 1 1 calc R U . . .
C4 C 0.5953(2) 1.03271(11) 0.97606(18) 0.0241(7) Uani 1 1 d . U . . .
H4A H 0.631181 1.065403 0.971102 0.029 Uiso 1 1 calc R U . . .
H4B H 0.539286 1.043574 0.993103 0.029 Uiso 1 1 calc R U . . .
C5 C 0.6581(2) 0.99640(12) 1.03834(17) 0.0220(6) Uani 1 1 d . U . . .
H5A H 0.619821 0.966064 1.048377 0.026 Uiso 1 1 calc R U . . .
H5B H 0.682168 1.016543 1.088324 0.026 Uiso 1 1 calc R U . . .
C6 C 0.7425(2) 0.97480(12) 1.01277(17) 0.0212(6) Uani 1 1 d . U . . .
H6A H 0.785806 1.004527 1.009696 0.025 Uiso 1 1 calc R U . . .
H6B H 0.778349 0.948797 1.052365 0.025 Uiso 1 1 calc R U . . .
C7 C 0.8246(2) 0.88234(11) 0.93114(16) 0.0158(6) Uani 1 1 d . U . . .
H7 H 0.798011 0.865116 0.967918 0.019 Uiso 1 1 calc R U . . .
C8 C 0.9527(2) 0.87539(11) 0.86272(16) 0.0146(6) Uani 1 1 d . U . . .
C9 C 1.0313(2) 0.84515(11) 0.85344(16) 0.0158(6) Uani 1 1 d . U . . .
C10 C 1.0509(2) 0.79664(11) 0.89239(17) 0.0179(6) Uani 1 1 d . U . . .
H10 H 1.103480 0.776743 0.886175 0.021 Uiso 1 1 calc R U . . .
C11 C 0.9986(2) 0.77464(11) 0.94059(17) 0.0182(6) Uani 1 1 d . U . . .
C12 C 0.9254(2) 0.80462(11) 0.95095(17) 0.0178(6) Uani 1 1 d . U . . .
H12 H 0.889520 0.791418 0.984085 0.021 Uiso 1 1 calc R U . . .
C13 C 0.9013(2) 0.85489(11) 0.91367(16) 0.0146(6) Uani 1 1 d . U . . .
C14 C 1.0938(2) 0.86611(12) 0.80314(17) 0.0191(6) Uani 1 1 d . U . . .
C15 C 1.0255(2) 0.71930(12) 0.97821(19) 0.0237(7) Uani 1 1 d . U . . .
C16 C 1.0338(2) 0.87783(14) 0.71792(18) 0.0257(7) Uani 1 1 d . U . . .
H16A H 1.001129 0.845155 0.694175 0.039 Uiso 1 1 calc R U . . .
H16B H 1.075464 0.890282 0.686855 0.039 Uiso 1 1 calc R U . . .
H16C H 0.986790 0.905512 0.718480 0.039 Uiso 1 1 calc R U . . .
C17 C 1.1708(2) 0.82612(14) 0.7976(2) 0.0282(7) Uani 1 1 d . U . . .
H17A H 1.212327 0.818661 0.850716 0.042 Uiso 1 1 calc R U . . .
H17B H 1.208427 0.841251 0.765026 0.042 Uiso 1 1 calc R U . . .
H17C H 1.140714 0.792865 0.773596 0.042 Uiso 1 1 calc R U . . .
C18 C 1.1443(2) 0.91755(12) 0.84141(19) 0.0253(7) Uani 1 1 d . U . . .
H18A H 1.096737 0.943622 0.847023 0.038 Uiso 1 1 calc R U . . .
H18B H 1.180901 0.932578 0.807912 0.038 Uiso 1 1 calc R U . . .
H18C H 1.187188 0.909159 0.893620 0.038 Uiso 1 1 calc R U . . .
C19 C 1.0266(3) 0.67844(13) 0.9135(2) 0.0351(8) Uani 1 1 d . U . . .
H19A H 0.963203 0.676253 0.875722 0.053 Uiso 1 1 calc R U . . .
H19B H 1.044784 0.643304 0.937540 0.053 Uiso 1 1 calc R U . . .
H19C H 1.072668 0.689705 0.885820 0.053 Uiso 1 1 calc R U . . .
C20 C 1.1246(3) 0.72209(15) 1.0374(2) 0.0381(9) Uani 1 1 d . U . . .
H20A H 1.171020 0.732825 1.009906 0.057 Uiso 1 1 calc R U . . .
H20B H 1.141741 0.686902 1.061624 0.057 Uiso 1 1 calc R U . . .
H20C H 1.124286 0.748321 1.078575 0.057 Uiso 1 1 calc R U . . .
C21 C 0.9549(3) 0.70011(14) 1.0210(2) 0.0354(8) Uani 1 1 d . U . . .
H21A H 0.956033 0.724466 1.064726 0.053 Uiso 1 1 calc R U . . .
H21B H 0.972472 0.664082 1.041789 0.053 Uiso 1 1 calc R U . . .
H21C H 0.890905 0.699435 0.984028 0.053 Uiso 1 1 calc R U . . .
C22 C 0.5848(2) 0.91436(11) 0.77591(17) 0.0193(6) Uani 1 1 d . U . . .
H22A H 0.575772 0.903401 0.720956 0.029 Uiso 1 1 calc R U . . .
H22B H 0.522737 0.918038 0.785929 0.029 Uiso 1 1 calc R U . . .
H22C H 0.622485 0.887308 0.811446 0.029 Uiso 1 1 calc R U . . .
C23 C 0.5831(2) 1.00478(12) 0.72976(18) 0.0225(7) Uani 1 1 d . U . . .
H23A H 0.609629 1.040643 0.743149 0.034 Uiso 1 1 calc R U . . .
H23B H 0.515800 1.004835 0.728237 0.034 Uiso 1 1 calc R U . . .
H23C H 0.589217 0.994371 0.677899 0.034 Uiso 1 1 calc R U . . .
C24 C 0.8210(2) 1.04646(11) 0.76671(19) 0.0280(7) Uani 1 1 d D U . . .
H24A H 0.816419 1.047798 0.709681 0.034 Uiso 0.557(5) 1 calc R U P A 1
H24B H 0.767938 1.067922 0.774907 0.034 Uiso 0.557(5) 1 calc R U P A 1
H24C H 0.838415 1.046106 0.716457 0.034 Uiso 0.443(5) 1 calc R U P A 2
H24D H 0.758572 1.064458 0.756091 0.034 Uiso 0.443(5) 1 calc R U P A 2
C25A C 0.9678(5) 1.0517(3) 0.9243(3) 0.051(2) Uani 0.557(5) 1 d D U P A 1
H25A H 0.920999 1.062924 0.951230 0.077 Uiso 0.557(5) 1 calc R U P A 1
H25B H 1.030378 1.066050 0.952470 0.077 Uiso 0.557(5) 1 calc R U P A 1
H25C H 0.970814 1.012572 0.923637 0.077 Uiso 0.557(5) 1 calc R U P A 1
C25B C 0.8725(6) 1.0908(3) 0.9307(4) 0.0317(19) Uani 0.443(5) 1 d D U P A 2
H25D H 0.804248 1.098339 0.917223 0.048 Uiso 0.443(5) 1 calc R U P A 2
H25E H 0.907653 1.118973 0.965598 0.048 Uiso 0.443(5) 1 calc R U P A 2
H25F H 0.885626 1.056263 0.957783 0.048 Uiso 0.443(5) 1 calc R U P A 2
C26A C 1.0174(5) 1.0563(3) 0.7676(5) 0.045(2) Uani 0.557(5) 1 d D U P A 1
H26A H 1.016014 1.017318 0.762228 0.067 Uiso 0.557(5) 1 calc R U P A 1
H26B H 1.081550 1.067779 0.797042 0.067 Uiso 0.557(5) 1 calc R U P A 1
H26C H 0.999991 1.072704 0.714963 0.067 Uiso 0.557(5) 1 calc R U P A 1
C26B C 1.0333(4) 1.0619(3) 0.8663(5) 0.0323(19) Uani 0.443(5) 1 d D U P A 2
H26D H 1.034424 1.026753 0.891133 0.049 Uiso 0.443(5) 1 calc R U P A 2
H26E H 1.075715 1.086312 0.903462 0.049 Uiso 0.443(5) 1 calc R U P A 2
H26F H 1.054674 1.058314 0.818721 0.049 Uiso 0.443(5) 1 calc R U P A 2
C27A C 0.9198(14) 1.1512(3) 0.8230(10) 0.049(4) Uani 0.557(5) 1 d D U P A 1
H27A H 0.905521 1.165176 0.769020 0.074 Uiso 0.557(5) 1 calc R U P A 1
H27B H 0.979381 1.166830 0.855379 0.074 Uiso 0.557(5) 1 calc R U P A 1
H27C H 0.868051 1.160521 0.845537 0.074 Uiso 0.557(5) 1 calc R U P A 1
C27B C 0.9060(17) 1.1579(3) 0.7999(9) 0.025(3) Uani 0.443(5) 1 d D U P A 2
H27D H 0.921248 1.157462 0.749280 0.037 Uiso 0.443(5) 1 calc R U P A 2
H27E H 0.952334 1.180236 0.837640 0.037 Uiso 0.443(5) 1 calc R U P A 2
H27F H 0.842069 1.172565 0.792089 0.037 Uiso 0.443(5) 1 calc R U P A 2
C28 C 0.7502(3) 0.93819(15) 0.61030(18) 0.0365(9) Uani 1 1 d . U . . .
H28A H 0.798373 0.966615 0.614959 0.044 Uiso 1 1 calc R U . . .
H28B H 0.686720 0.953027 0.583150 0.044 Uiso 1 1 calc R U . . .
C29 C 0.7722(3) 0.89087(15) 0.56555(19) 0.0354(8) Uani 1 1 d . U . . .
H29A H 0.841328 0.888168 0.571887 0.042 Uiso 1 1 calc R U . . .
H29B H 0.738038 0.893387 0.508584 0.042 Uiso 1 1 calc R U . . .
C30 C 0.7375(3) 0.84385(15) 0.6032(2) 0.0359(8) Uani 1 1 d . U . . .
H30A H 0.769474 0.810401 0.595002 0.043 Uiso 1 1 calc R U . . .
H30B H 0.667860 0.839323 0.581783 0.043 Uiso 1 1 calc R U . . .
C31 C 0.7646(2) 0.85915(12) 0.68945(19) 0.0250(7) Uani 1 1 d . U . . .
H31A H 0.722504 0.841532 0.716893 0.030 Uiso 1 1 calc R U . . .
H31B H 0.831338 0.849228 0.716155 0.030 Uiso 1 1 calc R U . . .
F1 F 0.40072(12) 0.80972(6) 0.77297(9) 0.0185(3) Uani 1 1 d . U . . .
F2 F 0.40927(13) 0.87823(6) 0.88911(10) 0.0234(4) Uani 1 1 d . U . . .
F3 F 0.54124(14) 0.86593(6) 1.03280(10) 0.0261(4) Uani 1 1 d . U . . .
F4 F 0.66690(14) 0.78384(7) 1.05497(10) 0.0300(4) Uani 1 1 d . U . . .
F5 F 0.65878(13) 0.71351(6) 0.93969(9) 0.0215(4) Uani 1 1 d . U . . .
F6 F 0.33255(12) 0.70527(6) 0.79848(9) 0.0181(3) Uani 1 1 d . U . . .
F7 F 0.25829(13) 0.63796(7) 0.88282(10) 0.0254(4) Uani 1 1 d . U . . .
F8 F 0.36395(15) 0.55542(7) 0.96260(11) 0.0324(5) Uani 1 1 d . U . . .
F9 F 0.54678(14) 0.54266(7) 0.95817(10) 0.0295(4) Uani 1 1 d . U . . .
F10 F 0.62241(12) 0.60847(6) 0.87563(10) 0.0209(4) Uani 1 1 d . U . . .
F11 F 0.54682(12) 0.80034(6) 0.69645(9) 0.0189(4) Uani 1 1 d . U . . .
F12 F 0.46543(14) 0.82060(7) 0.54445(10) 0.0287(4) Uani 1 1 d . U . . .
F13 F 0.33197(14) 0.75252(7) 0.45541(10) 0.0280(4) Uani 1 1 d . U . . .
F14 F 0.28376(13) 0.66329(7) 0.52340(10) 0.0274(4) Uani 1 1 d . U . . .
F15 F 0.36455(12) 0.64122(6) 0.67420(9) 0.0194(4) Uani 1 1 d . U . . .
F16 F 0.70689(12) 0.77573(6) 0.82233(10) 0.0190(4) Uani 1 1 d . U . . .
F17 F 0.85458(13) 0.75484(7) 0.76876(11) 0.0281(4) Uani 1 1 d . U . . .
F18 F 0.86285(14) 0.66356(8) 0.68818(12) 0.0370(5) Uani 1 1 d . U . . .
F19 F 0.71843(14) 0.59135(7) 0.66359(11) 0.0328(5) Uani 1 1 d . U . . .
F20 F 0.56513(12) 0.61236(6) 0.71129(10) 0.0204(4) Uani 1 1 d . U . . .
C32 C 0.5295(2) 0.75770(10) 0.84934(15) 0.0134(5) Uani 1 1 d . U . . .
C33 C 0.4688(2) 0.80081(10) 0.84162(15) 0.0137(5) Uani 1 1 d . U . . .
C34 C 0.4713(2) 0.83729(10) 0.90135(17) 0.0166(6) Uani 1 1 d . U . . .
C35 C 0.5375(2) 0.83160(11) 0.97345(16) 0.0177(6) Uani 1 1 d . U . . .
C36 C 0.6009(2) 0.78969(11) 0.98457(16) 0.0190(6) Uani 1 1 d . U . . .
C37 C 0.5952(2) 0.75430(10) 0.92399(17) 0.0163(6) Uani 1 1 d . U . . .
C38 C 0.4808(2) 0.66035(10) 0.83076(15) 0.0139(5) Uani 1 1 d . U . . .
C39 C 0.3881(2) 0.66477(10) 0.83627(15) 0.0154(6) Uani 1 1 d . U . . .
C40 C 0.3480(2) 0.63096(11) 0.87950(16) 0.0180(6) Uani 1 1 d . U . . .
C41 C 0.4019(2) 0.58950(11) 0.92100(17) 0.0213(6) Uani 1 1 d . U . . .
C42 C 0.4934(2) 0.58345(11) 0.91862(17) 0.0207(6) Uani 1 1 d . U . . .
C43 C 0.5310(2) 0.61799(11) 0.87414(16) 0.0177(6) Uani 1 1 d . U . . .
C44 C 0.4588(2) 0.72076(10) 0.69521(15) 0.0132(5) Uani 1 1 d . U . . .
C45 C 0.4804(2) 0.76522(11) 0.65641(16) 0.0158(6) Uani 1 1 d . U . . .
C46 C 0.4396(2) 0.77678(11) 0.57759(17) 0.0181(6) Uani 1 1 d . U . . .
C47 C 0.3728(2) 0.74241(12) 0.53231(16) 0.0192(6) Uani 1 1 d . U . . .
C48 C 0.3487(2) 0.69753(11) 0.56726(17) 0.0182(6) Uani 1 1 d . U . . .
C49 C 0.3917(2) 0.68736(11) 0.64630(16) 0.0149(6) Uani 1 1 d . U . . .
C50 C 0.6275(2) 0.69447(10) 0.77094(15) 0.0136(5) Uani 1 1 d . U . . .
C51 C 0.7050(2) 0.72855(11) 0.78356(16) 0.0162(6) Uani 1 1 d . U . . .
C52 C 0.7834(2) 0.71898(12) 0.75727(17) 0.0205(6) Uani 1 1 d . U . . .
C53 C 0.7885(2) 0.67257(13) 0.71647(18) 0.0236(7) Uani 1 1 d . U . . .
C54 C 0.7146(2) 0.63682(12) 0.70348(17) 0.0217(6) Uani 1 1 d . U . . .
C55 C 0.6372(2) 0.64843(11) 0.72953(16) 0.0159(6) Uani 1 1 d . U . . .
B1 B 0.5243(2) 0.70806(12) 0.78653(18) 0.0132(6) Uani 1 1 d . U . . .
C56A C 1.2056(7) 1.0106(3) 0.6208(5) 0.097(4) Uani 0.548(7) 1 d G U P B 3
C57A C 1.1848(7) 0.9760(4) 0.5567(4) 0.106(4) Uani 0.548(7) 1 d G U P B 3
H57A H 1.141868 0.986634 0.507820 0.128 Uiso 0.548(7) 1 calc R U P B 3
C58A C 1.2266(8) 0.9257(4) 0.5640(5) 0.110(4) Uani 0.548(7) 1 d G U P B 3
H58A H 1.212370 0.901998 0.520084 0.132 Uiso 0.548(7) 1 calc R U P B 3
C59A C 1.2894(7) 0.9101(3) 0.6354(7) 0.111(4) Uani 0.548(7) 1 d G U P B 3
H59A H 1.318022 0.875698 0.640397 0.134 Uiso 0.548(7) 1 calc R U P B 3
C60A C 1.3103(5) 0.9447(4) 0.6996(5) 0.106(4) Uani 0.548(7) 1 d G U P B 3
H60A H 1.353173 0.934034 0.748446 0.128 Uiso 0.548(7) 1 calc R U P B 3
C61A C 1.2684(7) 0.9950(3) 0.6923(4) 0.100(4) Uani 0.548(7) 1 d G U P B 3
H61A H 1.282672 1.018669 0.736183 0.120 Uiso 0.548(7) 1 calc R U P B 3
C62A C 1.1523(10) 1.0597(6) 0.6087(8) 0.094(4) Uani 0.548(7) 1 d . U P B 3
H62A H 1.120781 1.064440 0.552194 0.142 Uiso 0.548(7) 1 calc R U P B 3
H62B H 1.195483 1.089798 0.627999 0.142 Uiso 0.548(7) 1 calc R U P B 3
H62C H 1.104371 1.058418 0.637639 0.142 Uiso 0.548(7) 1 calc R U P B 3
C56B C 1.2337(7) 0.9618(5) 0.6129(7) 0.102(4) Uani 0.452(7) 1 d G U P B 4
C57B C 1.2174(11) 1.0051(6) 0.6567(6) 0.114(5) Uani 0.452(7) 1 d G U P B 4
H57B H 1.257620 1.010983 0.708647 0.137 Uiso 0.452(7) 1 calc R U P B 4
C58B C 1.1424(13) 1.0398(5) 0.6245(9) 0.187(10) Uani 0.452(7) 1 d G U P B 4
H58B H 1.131280 1.069332 0.654439 0.224 Uiso 0.452(7) 1 calc R U P B 4
C59B C 1.0836(9) 1.0311(5) 0.5485(10) 0.144(7) Uani 0.452(7) 1 d G U P B 4
H59B H 1.032332 1.054827 0.526513 0.172 Uiso 0.452(7) 1 calc R U P B 4
C60B C 1.0999(8) 0.9879(5) 0.5047(6) 0.120(5) Uani 0.452(7) 1 d G U P B 4
H60B H 1.059725 0.981973 0.452792 0.144 Uiso 0.452(7) 1 calc R U P B 4
C61B C 1.1749(8) 0.9532(4) 0.5369(7) 0.087(4) Uani 0.452(7) 1 d G U P B 4
H61B H 1.186066 0.923623 0.506997 0.104 Uiso 0.452(7) 1 calc R U P B 4
C62B C 1.3227(13) 0.9195(8) 0.6357(11) 0.111(4) Uani 0.452(7) 1 d . U P B 4
H62D H 1.382315 0.938667 0.640270 0.167 Uiso 0.452(7) 1 calc R U P B 4
H62E H 1.313455 0.892313 0.594188 0.167 Uiso 0.452(7) 1 calc R U P B 4
H62F H 1.325614 0.902208 0.686112 0.167 Uiso 0.452(7) 1 calc R U P B 4

loop_
_atom_site_aniso_label
_atom_site_aniso_U_11
_atom_site_aniso_U_22
_atom_site_aniso_U_33
_atom_site_aniso_U_23
_atom_site_aniso_U_13
_atom_site_aniso_U_12
In1 0.02118(12) 0.00993(10) 0.01272(10) 0.00064(7) 0.00691(8) -0.00091(8)
Si1A 0.0190(13) 0.0187(12) 0.0555(17) -0.0093(10) 0.0136(10) -0.0049(9)
Si1B 0.0106(14) 0.0136(14) 0.0213(13) 0.0059(10) 0.0028(9) -0.0011(10)
O1 0.0207(11) 0.0144(9) 0.0181(10) 0.0032(8) 0.0093(8) 0.0007(8)
O2 0.0285(12) 0.0173(10) 0.0139(10) -0.0041(8) 0.0074(9) -0.0010(9)
N1 0.0176(13) 0.0129(11) 0.0125(11) 0.0008(9) 0.0042(9) -0.0011(9)
N2 0.0215(13) 0.0117(11) 0.0133(11) 0.0026(9) 0.0049(10) 0.0019(10)
C1 0.0181(15) 0.0130(12) 0.0150(13) 0.0012(10) 0.0069(11) -0.0006(11)
C2 0.0241(16) 0.0094(12) 0.0167(13) 0.0002(10) 0.0085(12) -0.0004(11)
C3 0.0276(17) 0.0147(13) 0.0229(15) 0.0038(11) 0.0139(13) 0.0055(12)
C4 0.0348(19) 0.0136(13) 0.0315(17) -0.0031(12) 0.0214(14) -0.0012(13)
C5 0.0281(17) 0.0218(15) 0.0194(15) -0.0068(12) 0.0123(13) -0.0048(13)
C6 0.0225(16) 0.0253(15) 0.0175(14) -0.0027(12) 0.0085(12) -0.0045(12)
C7 0.0182(15) 0.0166(13) 0.0129(13) 0.0033(10) 0.0052(11) -0.0029(11)
C8 0.0159(14) 0.0152(13) 0.0113(13) -0.0032(10) 0.0014(11) -0.0036(11)
C9 0.0148(14) 0.0181(13) 0.0132(13) -0.0047(11) 0.0019(11) -0.0037(11)
C10 0.0150(15) 0.0179(14) 0.0201(14) -0.0028(11) 0.0041(12) -0.0002(11)
C11 0.0182(15) 0.0167(14) 0.0190(14) 0.0027(11) 0.0040(12) 0.0000(11)
C12 0.0188(15) 0.0191(14) 0.0163(14) 0.0028(11) 0.0062(12) -0.0026(11)
C13 0.0144(14) 0.0160(13) 0.0124(13) -0.0004(10) 0.0024(11) -0.0021(11)
C14 0.0161(15) 0.0225(14) 0.0196(14) -0.0006(12) 0.0066(12) -0.0021(12)
C15 0.0235(17) 0.0184(14) 0.0289(17) 0.0066(12) 0.0070(13) 0.0042(12)
C16 0.0224(17) 0.0390(18) 0.0186(15) 0.0011(13) 0.0106(13) 0.0006(14)
C17 0.0245(18) 0.0353(18) 0.0289(17) 0.0039(14) 0.0143(14) 0.0019(14)
C18 0.0210(17) 0.0264(16) 0.0298(17) 0.0006(13) 0.0092(14) -0.0077(13)
C19 0.051(2) 0.0167(15) 0.038(2) 0.0035(14) 0.0142(18) 0.0074(15)
C20 0.030(2) 0.0327(19) 0.045(2) 0.0111(16) -0.0008(17) 0.0083(15)
C21 0.035(2) 0.0273(17) 0.048(2) 0.0219(16) 0.0175(17) 0.0100(15)
C22 0.0213(16) 0.0165(14) 0.0203(15) -0.0007(11) 0.0062(12) -0.0013(12)
C23 0.0268(18) 0.0224(15) 0.0199(15) 0.0082(12) 0.0092(13) 0.0074(13)
C24 0.041(2) 0.0128(14) 0.0256(16) 0.0058(12) 0.0017(14) -0.0067(13)
C25A 0.037(4) 0.055(4) 0.045(4) -0.019(3) -0.016(3) -0.011(3)
C25B 0.037(5) 0.032(4) 0.027(4) -0.011(3) 0.012(3) -0.012(3)
C26A 0.035(4) 0.023(3) 0.083(6) 0.002(3) 0.029(4) -0.001(3)
C26B 0.020(4) 0.023(4) 0.051(5) 0.000(3) 0.004(3) 0.000(3)
C27A 0.028(7) 0.028(4) 0.095(12) -0.018(5) 0.022(8) -0.007(5)
C27B 0.025(7) 0.010(4) 0.034(6) 0.004(3) 0.001(5) -0.003(3)
C28 0.058(3) 0.0365(19) 0.0142(15) 0.0012(14) 0.0093(16) 0.0086(18)
C29 0.043(2) 0.045(2) 0.0170(16) -0.0082(14) 0.0054(15) 0.0081(17)
C30 0.035(2) 0.0378(19) 0.0335(19) -0.0206(15) 0.0073(16) -0.0047(16)
C31 0.0331(19) 0.0152(14) 0.0291(17) -0.0059(12) 0.0129(14) -0.0035(13)
F1 0.0209(9) 0.0168(8) 0.0166(8) 0.0006(6) 0.0035(7) 0.0065(7)
F2 0.0289(10) 0.0146(8) 0.0277(9) -0.0023(7) 0.0097(8) 0.0080(7)
F3 0.0417(11) 0.0165(8) 0.0196(9) -0.0088(7) 0.0079(8) 0.0013(8)
F4 0.0450(12) 0.0223(9) 0.0144(8) -0.0041(7) -0.0050(8) 0.0072(8)
F5 0.0309(10) 0.0148(8) 0.0144(8) -0.0012(6) -0.0011(7) 0.0087(7)
F6 0.0211(9) 0.0159(8) 0.0172(8) 0.0027(6) 0.0055(7) 0.0027(7)
F7 0.0304(10) 0.0239(9) 0.0266(9) -0.0040(7) 0.0160(8) -0.0063(8)
F8 0.0526(13) 0.0206(9) 0.0285(10) 0.0064(8) 0.0188(9) -0.0093(9)
F9 0.0444(12) 0.0151(8) 0.0250(9) 0.0100(7) 0.0035(9) 0.0026(8)
F10 0.0242(10) 0.0157(8) 0.0206(9) 0.0032(7) 0.0029(7) 0.0051(7)
F11 0.0214(9) 0.0160(8) 0.0178(8) 0.0029(6) 0.0033(7) -0.0047(7)
F12 0.0358(11) 0.0281(10) 0.0216(9) 0.0135(8) 0.0072(8) -0.0028(8)
F13 0.0356(11) 0.0332(10) 0.0107(8) 0.0065(7) -0.0010(7) 0.0052(8)
F14 0.0303(11) 0.0245(9) 0.0198(9) -0.0051(7) -0.0052(8) -0.0014(8)
F15 0.0253(9) 0.0138(8) 0.0163(8) -0.0003(6) 0.0014(7) -0.0047(7)
F16 0.0212(9) 0.0130(8) 0.0222(9) -0.0053(6) 0.0053(7) -0.0028(7)
F17 0.0170(9) 0.0299(10) 0.0378(11) -0.0049(8) 0.0083(8) -0.0052(8)
F18 0.0215(10) 0.0455(12) 0.0488(12) -0.0144(10) 0.0180(9) 0.0042(9)
F19 0.0331(11) 0.0296(10) 0.0368(11) -0.0202(9) 0.0116(9) 0.0040(8)
F20 0.0231(9) 0.0138(8) 0.0231(9) -0.0064(7) 0.0049(7) -0.0014(7)
C32 0.0188(15) 0.0104(12) 0.0122(13) -0.0010(10) 0.0063(11) -0.0021(10)
C33 0.0168(15) 0.0137(12) 0.0108(12) 0.0018(10) 0.0041(11) -0.0017(11)
C34 0.0215(16) 0.0101(12) 0.0206(14) 0.0013(11) 0.0100(12) 0.0010(11)
C35 0.0273(17) 0.0111(12) 0.0159(13) -0.0055(10) 0.0080(12) -0.0044(11)
C36 0.0277(17) 0.0134(13) 0.0138(13) 0.0011(11) 0.0028(12) -0.0008(12)
C37 0.0210(15) 0.0093(12) 0.0186(14) 0.0013(10) 0.0058(12) 0.0019(11)
C38 0.0211(15) 0.0104(12) 0.0084(12) -0.0027(10) 0.0015(11) -0.0032(11)
C39 0.0223(15) 0.0120(12) 0.0105(13) -0.0021(10) 0.0025(11) -0.0003(11)
C40 0.0262(16) 0.0150(13) 0.0136(13) -0.0055(11) 0.0069(12) -0.0045(11)
C41 0.0386(18) 0.0129(13) 0.0144(14) -0.0021(11) 0.0105(13) -0.0086(12)
C42 0.0342(18) 0.0089(12) 0.0150(14) 0.0009(11) 0.0006(12) 0.0008(12)
C43 0.0239(16) 0.0142(13) 0.0134(13) -0.0025(10) 0.0024(12) -0.0009(11)
C44 0.0151(14) 0.0123(12) 0.0126(13) -0.0006(10) 0.0045(11) 0.0044(10)
C45 0.0151(15) 0.0161(13) 0.0158(13) -0.0001(11) 0.0038(11) 0.0032(11)
C46 0.0227(16) 0.0172(13) 0.0155(13) 0.0066(11) 0.0072(12) 0.0046(11)
C47 0.0248(16) 0.0233(14) 0.0082(12) 0.0027(11) 0.0024(11) 0.0068(12)
C48 0.0172(15) 0.0199(14) 0.0152(13) -0.0046(11) 0.0008(11) 0.0031(11)
C49 0.0189(15) 0.0131(12) 0.0134(13) 0.0006(10) 0.0057(11) 0.0029(11)
C50 0.0151(14) 0.0133(12) 0.0102(12) 0.0018(10) -0.0001(11) 0.0027(10)
C51 0.0208(15) 0.0143(13) 0.0114(13) -0.0012(10) 0.0013(11) 0.0022(11)
C52 0.0165(15) 0.0241(15) 0.0187(14) -0.0005(12) 0.0015(12) -0.0026(12)
C53 0.0166(16) 0.0313(16) 0.0229(15) -0.0025(13) 0.0055(13) 0.0050(12)
C54 0.0229(16) 0.0208(14) 0.0192(14) -0.0072(12) 0.0026(13) 0.0061(12)
C55 0.0142(14) 0.0157(13) 0.0146(13) -0.0012(11) -0.0013(11) 0.0016(11)
B1 0.0170(16) 0.0091(13) 0.0125(14) -0.0007(11) 0.0025(12) 0.0003(11)
C56A 0.079(7) 0.080(6) 0.108(8) 0.041(5) -0.014(7) -0.021(5)
C57A 0.096(9) 0.144(9) 0.084(7) 0.021(6) 0.032(7) -0.002(8)
C58A 0.102(9) 0.113(8) 0.118(8) 0.003(7) 0.033(7) -0.038(7)
C59A 0.086(9) 0.157(8) 0.095(5) 0.059(5) 0.032(6) -0.042(7)
C60A 0.052(6) 0.101(7) 0.148(9) 0.029(7) -0.003(7) -0.009(6)
C61A 0.092(9) 0.099(7) 0.086(7) 0.026(6) -0.012(6) -0.024(6)
C62A 0.087(8) 0.120(9) 0.091(8) 0.044(7) 0.048(7) 0.013(7)
C56B 0.085(8) 0.131(9) 0.087(8) 0.027(7) 0.017(6) -0.051(6)
C57B 0.109(11) 0.132(10) 0.097(11) 0.009(8) 0.024(9) -0.076(8)
C58B 0.190(17) 0.151(16) 0.191(16) 0.000(14) 0.007(14) -0.022(12)
C59B 0.114(13) 0.100(11) 0.198(15) 0.002(11) 0.015(11) 0.004(10)
C60B 0.072(9) 0.104(10) 0.173(13) 0.025(9) 0.018(9) 0.007(8)
C61B 0.072(8) 0.082(9) 0.109(8) 0.018(7) 0.030(6) 0.013(7)
C62B 0.086(9) 0.157(8) 0.095(5) 0.059(5) 0.032(6) -0.042(7)

loop_
_atom_type_symbol
_atom_type_description
_atom_type_scat_dispersion_real
_atom_type_scat_dispersion_imag
_atom_type_scat_source
C C 0.0033 0.0016 'International Tables Vol C Tables 4.2.6.8 and 6.1.1.4'
H H 0.0000 0.0000 'International Tables Vol C Tables 4.2.6.8 and 6.1.1.4'
B B 0.0013 0.0007 'International Tables Vol C Tables 4.2.6.8 and 6.1.1.4'
F F 0.0171 0.0103 'International Tables Vol C Tables 4.2.6.8 and 6.1.1.4'
In In -0.7276 1.3100 'International Tables Vol C Tables 4.2.6.8 and 6.1.1.4'
N N 0.0061 0.0033 'International Tables Vol C Tables 4.2.6.8 and 6.1.1.4'
O O 0.0106 0.0060 'International Tables Vol C Tables 4.2.6.8 and 6.1.1.4'
Si Si 0.0817 0.0704 'International Tables Vol C Tables 4.2.6.8 and 6.1.1.4'

loop_
_geom_angle_atom_site_label_1
_geom_angle_atom_site_label_2
_geom_angle_atom_site_label_3
_geom_angle
_geom_angle_site_symmetry_1
_geom_angle_site_symmetry_3
_geom_angle_publ_flag
O1 In1 O2 88.59(8) . . ?
O1 In1 N1 83.26(8) . . ?
O1 In1 N2 146.71(7) . . ?
O1 In1 C24 113.09(11) . . ?
O2 In1 N2 82.50(8) . . ?
N1 In1 O2 114.91(8) . . ?
N1 In1 N2 71.84(8) . . ?
C24 In1 O2 108.86(10) . . ?
C24 In1 N1 133.58(11) . . ?
C24 In1 N2 100.13(11) . . ?
C24 Si1A C25A 109.5(3) . . ?
C24 Si1A C26A 104.2(3) . . ?
C24 Si1A C27A 110.9(6) . . ?
C26A Si1A C25A 111.0(4) . . ?
C26A Si1A C27A 112.0(7) . . ?
C27A Si1A C25A 109.1(6) . . ?
C25B Si1B C24 106.4(3) . . ?
C25B Si1B C27B 107.9(7) . . ?
C26B Si1B C24 114.5(3) . . ?
C26B Si1B C25B 107.1(4) . . ?
C26B Si1B C27B 111.4(8) . . ?
C27B Si1B C24 109.1(6) . . ?
C8 O1 In1 130.95(18) . . ?
C28 O2 In1 122.79(19) . . ?
C28 O2 C31 109.6(2) . . ?
C31 O2 In1 120.89(17) . . ?
C1 N1 In1 116.12(16) . . ?
C7 N1 In1 123.87(19) . . ?
C7 N1 C1 118.0(2) . . ?
C2 N2 In1 95.34(16) . . ?
C22 N2 In1 117.02(17) . . ?
C22 N2 C2 113.5(2) . . ?
C23 N2 In1 110.88(18) . . ?
C23 N2 C2 111.2(2) . . ?
C23 N2 C22 108.5(2) . . ?
N1 C1 H1 108.9 . . ?
N1 C1 C2 108.7(2) . . ?
N1 C1 C6 112.1(2) . . ?
C2 C1 H1 108.9 . . ?
C6 C1 H1 108.9 . . ?
C6 C1 C2 109.4(2) . . ?
N2 C2 C1 109.4(2) . . ?
N2 C2 H2 106.0 . . ?
N2 C2 C3 118.5(2) . . ?
C1 C2 H2 106.0 . . ?
C3 C2 C1 110.0(2) . . ?
C3 C2 H2 106.0 . . ?
C2 C3 H3A 110.1 . . ?
C2 C3 H3B 110.1 . . ?
C2 C3 C4 108.2(3) . . ?
H3A C3 H3B 108.4 . . ?
C4 C3 H3A 110.1 . . ?
C4 C3 H3B 110.1 . . ?
C3 C4 H4A 109.3 . . ?
C3 C4 H4B 109.3 . . ?
H4A C4 H4B 107.9 . . ?
C5 C4 C3 111.8(2) . . ?
C5 C4 H4A 109.3 . . ?
C5 C4 H4B 109.3 . . ?
C4 C5 H5A 109.2 . . ?
C4 C5 H5B 109.2 . . ?
C4 C5 C6 111.9(2) . . ?
H5A C5 H5B 107.9 . . ?
C6 C5 H5A 109.2 . . ?
C6 C5 H5B 109.2 . . ?
C1 C6 C5 110.1(2) . . ?
C1 C6 H6A 109.6 . . ?
C1 C6 H6B 109.6 . . ?
C5 C6 H6A 109.6 . . ?
C5 C6 H6B 109.6 . . ?
H6A C6 H6B 108.2 . . ?
N1 C7 H7 115.6 . . ?
N1 C7 C13 128.9(3) . . ?
C13 C7 H7 115.6 . . ?
O1 C8 C9 120.2(2) . . ?
O1 C8 C13 121.6(3) . . ?
C13 C8 C9 118.1(2) . . ?
C8 C9 C14 121.3(2) . . ?
C10 C9 C8 118.0(3) . . ?
C10 C9 C14 120.8(3) . . ?
C9 C10 H10 117.6 . . ?
C9 C10 C11 124.8(3) . . ?
C11 C10 H10 117.6 . . ?
C10 C11 C15 119.7(3) . . ?
C12 C11 C10 116.8(3) . . ?
C12 C11 C15 123.5(3) . . ?
C11 C12 H12 119.1 . . ?
C11 C12 C13 121.8(3) . . ?
C13 C12 H12 119.1 . . ?
C8 C13 C7 123.8(2) . . ?
C12 C13 C7 115.8(2) . . ?
C12 C13 C8 120.4(3) . . ?
C9 C14 C16 111.1(2) . . ?
C9 C14 C18 108.8(2) . . ?
C16 C14 C18 109.8(3) . . ?
C17 C14 C9 112.6(2) . . ?
C17 C14 C16 106.8(2) . . ?
C17 C14 C18 107.6(3) . . ?
C19 C15 C11 109.5(3) . . ?
C20 C15 C11 109.3(3) . . ?
C20 C15 C19 109.2(3) . . ?
C21 C15 C11 111.8(3) . . ?
C21 C15 C19 108.2(3) . . ?
C21 C15 C20 108.8(3) . . ?
C14 C16 H16A 109.5 . . ?
C14 C16 H16B 109.5 . . ?
C14 C16 H16C 109.5 . . ?
H16A C16 H16B 109.5 . . ?
H16A C16 H16C 109.5 . . ?
H16B C16 H16C 109.5 . . ?
C14 C17 H17A 109.5 . . ?
C14 C17 H17B 109.5 . . ?
C14 C17 H17C 109.5 . . ?
H17A C17 H17B 109.5 . . ?
H17A C17 H17C 109.5 . . ?
H17B C17 H17C 109.5 . . ?
C14 C18 H18A 109.5 . . ?
C14 C18 H18B 109.5 . . ?
C14 C18 H18C 109.5 . . ?
H18A C18 H18B 109.5 . . ?
H18A C18 H18C 109.5 . . ?
H18B C18 H18C 109.5 . . ?
C15 C19 H19A 109.5 . . ?
C15 C19 H19B 109.5 . . ?
C15 C19 H19C 109.5 . . ?
H19A C19 H19B 109.5 . . ?
H19A C19 H19C 109.5 . . ?
H19B C19 H19C 109.5 . . ?
C15 C20 H20A 109.5 . . ?
C15 C20 H20B 109.5 . . ?
C15 C20 H20C 109.5 . . ?
H20A C20 H20B 109.5 . . ?
H20A C20 H20C 109.5 . . ?
H20B C20 H20C 109.5 . . ?
C15 C21 H21A 109.5 . . ?
C15 C21 H21B 109.5 . . ?
C15 C21 H21C 109.5 . . ?
H21A C21 H21B 109.5 . . ?
H21A C21 H21C 109.5 . . ?
H21B C21 H21C 109.5 . . ?
N2 C22 H22A 109.5 . . ?
N2 C22 H22B 109.5 . . ?
N2 C22 H22C 109.5 . . ?
H22A C22 H22B 109.5 . . ?
H22A C22 H22C 109.5 . . ?
H22B C22 H22C 109.5 . . ?
N2 C23 H23A 109.5 . . ?
N2 C23 H23B 109.5 . . ?
N2 C23 H23C 109.5 . . ?
H23A C23 H23B 109.5 . . ?
H23A C23 H23C 109.5 . . ?
H23B C23 H23C 109.5 . . ?
In1 C24 H24A 108.5 . . ?
In1 C24 H24B 108.5 . . ?
In1 C24 H24C 107.8 . . ?
In1 C24 H24D 107.8 . . ?
Si1A C24 In1 115.18(18) . . ?
Si1A C24 H24A 108.5 . . ?
Si1A C24 H24B 108.5 . . ?
Si1B C24 In1 118.20(17) . . ?
Si1B C24 H24C 107.8 . . ?
Si1B C24 H24D 107.8 . . ?
H24A C24 H24B 107.5 . . ?
H24C C24 H24D 107.1 . . ?
Si1A C25A H25A 109.5 . . ?
Si1A C25A H25B 109.5 . . ?
Si1A C25A H25C 109.5 . . ?
H25A C25A H25B 109.5 . . ?
H25A C25A H25C 109.5 . . ?
H25B C25A H25C 109.5 . . ?
Si1B C25B H25D 109.5 . . ?
Si1B C25B H25E 109.5 . . ?
Si1B C25B H25F 109.5 . . ?
H25D C25B H25E 109.5 . . ?
H25D C25B H25F 109.5 . . ?
H25E C25B H25F 109.5 . . ?
Si1A C26A H26A 109.5 . . ?
Si1A C26A H26B 109.5 . . ?
Si1A C26A H26C 109.5 . . ?
H26A C26A H26B 109.5 . . ?
H26A C26A H26C 109.5 . . ?
H26B C26A H26C 109.5 . . ?
Si1B C26B H26D 109.5 . . ?
Si1B C26B H26E 109.5 . . ?
Si1B C26B H26F 109.5 . . ?
H26D C26B H26E 109.5 . . ?
H26D C26B H26F 109.5 . . ?
H26E C26B H26F 109.5 . . ?
Si1A C27A H27A 109.5 . . ?
Si1A C27A H27B 109.5 . . ?
Si1A C27A H27C 109.5 . . ?
H27A C27A H27B 109.5 . . ?
H27A C27A H27C 109.5 . . ?
H27B C27A H27C 109.5 . . ?
Si1B C27B H27D 109.5 . . ?
Si1B C27B H27E 109.5 . . ?
Si1B C27B H27F 109.5 . . ?
H27D C27B H27E 109.5 . . ?
H27D C27B H27F 109.5 . . ?
H27E C27B H27F 109.5 . . ?
O2 C28 H28A 110.7 . . ?
O2 C28 H28B 110.7 . . ?
O2 C28 C29 105.4(3) . . ?
H28A C28 H28B 108.8 . . ?
C29 C28 H28A 110.7 . . ?
C29 C28 H28B 110.7 . . ?
C28 C29 H29A 111.1 . . ?
C28 C29 H29B 111.1 . . ?
C28 C29 C30 103.4(3) . . ?
H29A C29 H29B 109.0 . . ?
C30 C29 H29A 111.1 . . ?
C30 C29 H29B 111.1 . . ?
C29 C30 H30A 111.2 . . ?
C29 C30 H30B 111.2 . . ?
C29 C30 C31 102.8(3) . . ?
H30A C30 H30B 109.1 . . ?
C31 C30 H30A 111.2 . . ?
C31 C30 H30B 111.2 . . ?
O2 C31 C30 103.9(3) . . ?
O2 C31 H31A 111.0 . . ?
O2 C31 H31B 111.0 . . ?
C30 C31 H31A 111.0 . . ?
C30 C31 H31B 111.0 . . ?
H31A C31 H31B 109.0 . . ?
C33 C32 C37 113.2(2) . . ?
C33 C32 B1 128.0(2) . . ?
C37 C32 B1 118.4(2) . . ?
F1 C33 C32 120.6(2) . . ?
F1 C33 C34 115.2(2) . . ?
C32 C33 C34 124.2(3) . . ?
F2 C34 C33 120.5(3) . . ?
F2 C34 C35 119.8(2) . . ?
C35 C34 C33 119.7(3) . . ?
F3 C35 C34 121.2(3) . . ?
F3 C35 C36 120.0(3) . . ?
C34 C35 C36 118.9(3) . . ?
F4 C36 C35 119.5(2) . . ?
F4 C36 C37 121.1(3) . . ?
C37 C36 C35 119.4(3) . . ?
F5 C37 C32 119.3(2) . . ?
F5 C37 C36 116.1(2) . . ?
C36 C37 C32 124.6(3) . . ?
C39 C38 B1 119.4(2) . . ?
C43 C38 C39 113.4(3) . . ?
C43 C38 B1 126.7(3) . . ?
F6 C39 C38 119.2(2) . . ?
F6 C39 C40 116.1(3) . . ?
C40 C39 C38 124.6(3) . . ?
F7 C40 C39 121.4(3) . . ?
F7 C40 C41 119.6(3) . . ?
C39 C40 C41 118.9(3) . . ?
F8 C41 C40 120.2(3) . . ?
F8 C41 C42 120.7(3) . . ?
C42 C41 C40 119.2(3) . . ?
F9 C42 C41 119.9(3) . . ?
F9 C42 C43 119.9(3) . . ?
C41 C42 C43 120.2(3) . . ?
F10 C43 C38 120.7(3) . . ?
F10 C43 C42 115.5(2) . . ?
C42 C43 C38 123.7(3) . . ?
C45 C44 C49 113.3(2) . . ?
C45 C44 B1 118.9(2) . . ?
C49 C44 B1 127.0(2) . . ?
F11 C45 C44 119.6(2) . . ?
F11 C45 C46 115.6(2) . . ?
C46 C45 C44 124.8(3) . . ?
F12 C46 C45 120.9(3) . . ?
F12 C46 C47 119.9(2) . . ?
C47 C46 C45 119.2(3) . . ?
F13 C47 C46 120.6(3) . . ?
F13 C47 C48 120.6(3) . . ?
C48 C47 C46 118.8(3) . . ?
F14 C48 C47 119.4(2) . . ?
F14 C48 C49 120.5(3) . . ?
C47 C48 C49 120.1(3) . . ?
F15 C49 C44 121.0(2) . . ?
F15 C49 C48 115.2(2) . . ?
C48 C49 C44 123.8(3) . . ?
C51 C50 C55 113.1(3) . . ?
C51 C50 B1 126.5(2) . . ?
C55 C50 B1 119.6(2) . . ?
F16 C51 C50 120.9(3) . . ?
F16 C51 C52 114.8(3) . . ?
C52 C51 C50 124.3(3) . . ?
F17 C52 C51 121.2(3) . . ?
F17 C52 C53 119.0(3) . . ?
C51 C52 C53 119.7(3) . . ?
F18 C53 C52 120.4(3) . . ?
F18 C53 C54 121.0(3) . . ?
C54 C53 C52 118.5(3) . . ?
F19 C54 C53 119.3(3) . . ?
F19 C54 C55 121.0(3) . . ?
C55 C54 C53 119.7(3) . . ?
F20 C55 C50 119.1(3) . . ?
F20 C55 C54 116.3(2) . . ?
C54 C55 C50 124.6(3) . . ?
C32 B1 C44 114.4(2) . . ?
C38 B1 C32 100.2(2) . . ?
C38 B1 C44 113.8(2) . . ?
C50 B1 C32 113.4(2) . . ?
C50 B1 C38 115.2(2) . . ?
C50 B1 C44 100.6(2) . . ?
C57A C56A C61A 120.0 . . ?
C57A C56A C62A 115.3(9) . . ?
C61A C56A C62A 124.5(9) . . ?
C56A C57A H57A 120.0 . . ?
C58A C57A C56A 120.0 . . ?
C58A C57A H57A 120.0 . . ?
C57A C58A H58A 120.0 . . ?
C57A C58A C59A 120.0 . . ?
C59A C58A H58A 120.0 . . ?
C58A C59A H59A 120.0 . . ?
C60A C59A C58A 120.0 . . ?
C60A C59A H59A 120.0 . . ?
C59A C60A H60A 120.0 . . ?
C61A C60A C59A 120.0 . . ?
C61A C60A H60A 120.0 . . ?
C56A C61A H61A 120.0 . . ?
C60A C61A C56A 120.0 . . ?
C60A C61A H61A 120.0 . . ?
C56A C62A H62A 109.5 . . ?
C56A C62A H62B 109.5 . . ?
C56A C62A H62C 109.5 . . ?
H62A C62A H62B 109.5 . . ?
H62A C62A H62C 109.5 . . ?
H62B C62A H62C 109.5 . . ?
C57B C56B C61B 120.0 . . ?
C57B C56B C62B 128.1(12) . . ?
C61B C56B C62B 111.6(12) . . ?
C56B C57B H57B 120.0 . . ?
C58B C57B C56B 120.0 . . ?
C58B C57B H57B 120.0 . . ?
C57B C58B H58B 120.0 . . ?
C57B C58B C59B 120.0 . . ?
C59B C58B H58B 120.0 . . ?
C58B C59B H59B 120.0 . . ?
C58B C59B C60B 120.0 . . ?
C60B C59B H59B 120.0 . . ?
C59B C60B H60B 120.0 . . ?
C61B C60B C59B 120.0 . . ?
C61B C60B H60B 120.0 . . ?
C56B C61B H61B 120.0 . . ?
C60B C61B C56B 120.0 . . ?
C60B C61B H61B 120.0 . . ?
C56B C62B H62D 109.5 . . ?
C56B C62B H62E 109.5 . . ?
C56B C62B H62F 109.5 . . ?
H62D C62B H62E 109.5 . . ?
H62D C62B H62F 109.5 . . ?
H62E C62B H62F 109.5 . . ?

loop_
_geom_bond_atom_site_label_1
_geom_bond_atom_site_label_2
_geom_bond_distance
_geom_bond_site_symmetry_2
_geom_bond_publ_flag
In1 O1 2.099(2) . ?
In1 O2 2.2223(19) . ?
In1 N1 2.170(2) . ?
In1 N2 2.424(2) . ?
In1 C24 2.133(3) . ?
Si1A C24 1.811(4) . ?
Si1A C25A 1.860(6) . ?
Si1A C26A 1.848(6) . ?
Si1A C27A 1.859(7) . ?
Si1B C24 1.876(4) . ?
Si1B C25B 1.858(6) . ?
Si1B C26B 1.851(6) . ?
Si1B C27B 1.859(7) . ?
O1 C8 1.323(3) . ?
O2 C28 1.460(4) . ?
O2 C31 1.473(3) . ?
N1 C1 1.470(4) . ?
N1 C7 1.301(4) . ?
N2 C2 1.494(3) . ?
N2 C22 1.483(4) . ?
N2 C23 1.479(3) . ?
C1 H1 1.0000 . ?
C1 C2 1.533(4) . ?
C1 C6 1.530(4) . ?
C2 H2 1.0000 . ?
C2 C3 1.521(4) . ?
C3 H3A 0.9900 . ?
C3 H3B 0.9900 . ?
C3 C4 1.531(4) . ?
C4 H4A 0.9900 . ?
C4 H4B 0.9900 . ?
C4 C5 1.519(4) . ?
C5 H5A 0.9900 . ?
C5 H5B 0.9900 . ?
C5 C6 1.531(4) . ?
C6 H6A 0.9900 . ?
C6 H6B 0.9900 . ?
C7 H7 0.9500 . ?
C7 C13 1.425(4) . ?
C8 C9 1.427(4) . ?
C8 C13 1.423(4) . ?
C9 C10 1.384(4) . ?
C9 C14 1.538(4) . ?
C10 H10 0.9500 . ?
C10 C11 1.409(4) . ?
C11 C12 1.365(4) . ?
C11 C15 1.538(4) . ?
C12 H12 0.9500 . ?
C12 C13 1.417(4) . ?
C14 C16 1.540(4) . ?
C14 C17 1.532(4) . ?
C14 C18 1.542(4) . ?
C15 C19 1.537(5) . ?
C15 C20 1.532(5) . ?
C15 C21 1.521(5) . ?
C16 H16A 0.9800 . ?
C16 H16B 0.9800 . ?
C16 H16C 0.9800 . ?
C17 H17A 0.9800 . ?
C17 H17B 0.9800 . ?
C17 H17C 0.9800 . ?
C18 H18A 0.9800 . ?
C18 H18B 0.9800 . ?
C18 H18C 0.9800 . ?
C19 H19A 0.9800 . ?
C19 H19B 0.9800 . ?
C19 H19C 0.9800 . ?
C20 H20A 0.9800 . ?
C20 H20B 0.9800 . ?
C20 H20C 0.9800 . ?
C21 H21A 0.9800 . ?
C21 H21B 0.9800 . ?
C21 H21C 0.9800 . ?
C22 H22A 0.9800 . ?
C22 H22B 0.9800 . ?
C22 H22C 0.9800 . ?
C23 H23A 0.9800 . ?
C23 H23B 0.9800 . ?
C23 H23C 0.9800 . ?
C24 H24A 0.9900 . ?
C24 H24B 0.9900 . ?
C24 H24C 0.9900 . ?
C24 H24D 0.9900 . ?
C25A H25A 0.9800 . ?
C25A H25B 0.9800 . ?
C25A H25C 0.9800 . ?
C25B H25D 0.9800 . ?
C25B H25E 0.9800 . ?
C25B H25F 0.9800 . ?
C26A H26A 0.9800 . ?
C26A H26B 0.9800 . ?
C26A H26C 0.9800 . ?
C26B H26D 0.9800 . ?
C26B H26E 0.9800 . ?
C26B H26F 0.9800 . ?
C27A H27A 0.9800 . ?
C27A H27B 0.9800 . ?
C27A H27C 0.9800 . ?
C27B H27D 0.9800 . ?
C27B H27E 0.9800 . ?
C27B H27F 0.9800 . ?
C28 H28A 0.9900 . ?
C28 H28B 0.9900 . ?
C28 C29 1.509(5) . ?
C29 H29A 0.9900 . ?
C29 H29B 0.9900 . ?
C29 C30 1.509(5) . ?
C30 H30A 0.9900 . ?
C30 H30B 0.9900 . ?
C30 C31 1.510(4) . ?
C31 H31A 0.9900 . ?
C31 H31B 0.9900 . ?
F1 C33 1.352(3) . ?
F2 C34 1.346(3) . ?
F3 C35 1.344(3) . ?
F4 C36 1.349(3) . ?
F5 C37 1.357(3) . ?
F6 C39 1.352(3) . ?
F7 C40 1.345(4) . ?
F8 C41 1.345(3) . ?
F9 C42 1.353(3) . ?
F10 C43 1.354(4) . ?
F11 C45 1.353(3) . ?
F12 C46 1.347(3) . ?
F13 C47 1.343(3) . ?
F14 C48 1.350(3) . ?
F15 C49 1.359(3) . ?
F16 C51 1.361(3) . ?
F17 C52 1.347(3) . ?
F18 C53 1.341(4) . ?
F19 C54 1.348(3) . ?
F20 C55 1.357(3) . ?
C32 C33 1.381(4) . ?
C32 C37 1.397(4) . ?
C32 B1 1.652(4) . ?
C33 C34 1.387(4) . ?
C34 C35 1.372(4) . ?
C35 C36 1.378(4) . ?
C36 C37 1.373(4) . ?
C38 C39 1.395(4) . ?
C38 C43 1.390(4) . ?
C38 B1 1.650(4) . ?
C39 C40 1.379(4) . ?
C40 C41 1.382(4) . ?
C41 C42 1.363(5) . ?
C42 C43 1.383(4) . ?
C44 C45 1.389(4) . ?
C44 C49 1.389(4) . ?
C44 B1 1.656(4) . ?
C45 C46 1.380(4) . ?
C46 C47 1.376(4) . ?
C47 C48 1.375(4) . ?
C48 C49 1.382(4) . ?
C50 C51 1.388(4) . ?
C50 C55 1.393(4) . ?
C50 B1 1.649(4) . ?
C51 C52 1.379(4) . ?
C52 C53 1.380(4) . ?
C53 C54 1.374(4) . ?
C54 C55 1.372(4) . ?
C56A C57A 1.3900 . ?
C56A C61A 1.3900 . ?
C56A C62A 1.440(15) . ?
C57A H57A 0.9500 . ?
C57A C58A 1.3900 . ?
C58A H58A 0.9500 . ?
C58A C59A 1.3900 . ?
C59A H59A 0.9500 . ?
C59A C60A 1.3900 . ?
C60A H60A 0.9500 . ?
C60A C61A 1.3900 . ?
C61A H61A 0.9500 . ?
C62A H62A 0.9800 . ?
C62A H62B 0.9800 . ?
C62A H62C 0.9800 . ?
C56B C57B 1.3900 . ?
C56B C61B 1.3900 . ?
C56B C62B 1.64(2) . ?
C57B H57B 0.9500 . ?
C57B C58B 1.3900 . ?
C58B H58B 0.9500 . ?
C58B C59B 1.3900 . ?
C59B H59B 0.9500 . ?
C59B C60B 1.3900 . ?
C60B H60B 0.9500 . ?
C60B C61B 1.3900 . ?
C61B H61B 0.9500 . ?
C62B H62D 0.9800 . ?
C62B H62E 0.9800 . ?
C62B H62F 0.9800 . ?

loop_
_geom_torsion_atom_site_label_1
_geom_torsion_atom_site_label_2
_geom_torsion_atom_site_label_3
_geom_torsion_atom_site_label_4
_geom_torsion
_geom_torsion_site_symmetry_1
_geom_torsion_site_symmetry_2
_geom_torsion_site_symmetry_3
_geom_torsion_site_symmetry_4
_geom_torsion_publ_flag
In1 O1 C8 C9 160.27(19) . . . . ?
In1 O1 C8 C13 -20.9(4) . . . . ?
In1 O2 C28 C29 145.6(2) . . . . ?
In1 O2 C31 C30 -170.2(2) . . . . ?
In1 N1 C1 C2 6.2(3) . . . . ?
In1 N1 C1 C6 -114.8(2) . . . . ?
In1 N1 C7 C13 17.2(4) . . . . ?
In1 N2 C2 C1 -62.6(2) . . . . ?
In1 N2 C2 C3 170.1(2) . . . . ?
O1 C8 C9 C10 -178.8(2) . . . . ?
O1 C8 C9 C14 2.4(4) . . . . ?
O1 C8 C13 C7 -2.1(4) . . . . ?
O1 C8 C13 C12 178.2(2) . . . . ?
O2 C28 C29 C30 27.4(4) . . . . ?
N1 C1 C2 N2 43.0(3) . . . . ?
N1 C1 C2 C3 174.9(2) . . . . ?
N1 C1 C6 C5 178.1(2) . . . . ?
N1 C7 C13 C8 2.7(5) . . . . ?
N1 C7 C13 C12 -177.6(3) . . . . ?
N2 C2 C3 C4 -171.7(2) . . . . ?
C1 N1 C7 C13 -179.5(3) . . . . ?
C1 C2 C3 C4 61.3(3) . . . . ?
C2 C1 C6 C5 57.5(3) . . . . ?
C2 C3 C4 C5 -57.5(3) . . . . ?
C3 C4 C5 C6 54.7(3) . . . . ?
C4 C5 C6 C1 -54.1(3) . . . . ?
C6 C1 C2 N2 165.7(2) . . . . ?
C6 C1 C2 C3 -62.4(3) . . . . ?
C7 N1 C1 C2 -158.3(2) . . . . ?
C7 N1 C1 C6 80.7(3) . . . . ?
C8 C9 C10 C11 0.2(4) . . . . ?
C8 C9 C14 C16 -57.2(3) . . . . ?
C8 C9 C14 C17 -177.0(3) . . . . ?
C8 C9 C14 C18 63.8(3) . . . . ?
C9 C8 C13 C7 176.8(3) . . . . ?
C9 C8 C13 C12 -2.9(4) . . . . ?
C9 C10 C11 C12 -2.1(4) . . . . ?
C9 C10 C11 C15 177.7(3) . . . . ?
C10 C9 C14 C16 124.0(3) . . . . ?
C10 C9 C14 C17 4.3(4) . . . . ?
C10 C9 C14 C18 -115.0(3) . . . . ?
C10 C11 C12 C13 1.5(4) . . . . ?
C10 C11 C15 C19 -54.3(4) . . . . ?
C10 C11 C15 C20 65.2(4) . . . . ?
C10 C11 C15 C21 -174.2(3) . . . . ?
C11 C12 C13 C7 -178.7(3) . . . . ?
C11 C12 C13 C8 1.0(4) . . . . ?
C12 C11 C15 C19 125.5(3) . . . . ?
C12 C11 C15 C20 -114.9(3) . . . . ?
C12 C11 C15 C21 5.7(4) . . . . ?
C13 C8 C9 C10 2.3(4) . . . . ?
C13 C8 C9 C14 -176.5(2) . . . . ?
C14 C9 C10 C11 179.0(3) . . . . ?
C15 C11 C12 C13 -178.4(3) . . . . ?
C22 N2 C2 C1 59.9(3) . . . . ?
C22 N2 C2 C3 -67.4(3) . . . . ?
C23 N2 C2 C1 -177.5(2) . . . . ?
C23 N2 C2 C3 55.2(3) . . . . ?
C25A Si1A C24 In1 -34.7(4) . . . . ?
C25B Si1B C24 In1 -60.1(4) . . . . ?
C26A Si1A C24 In1 84.1(3) . . . . ?
C26B Si1B C24 In1 58.0(4) . . . . ?
C27A Si1A C24 In1 -155.3(6) . . . . ?
C27B Si1B C24 In1 -176.4(8) . . . . ?
C28 O2 C31 C30 -18.2(4) . . . . ?
C28 C29 C30 C31 -38.3(4) . . . . ?
C29 C30 C31 O2 34.7(3) . . . . ?
C31 O2 C28 C29 -5.8(4) . . . . ?
F1 C33 C34 F2 -0.3(4) . . . . ?
F1 C33 C34 C35 179.7(2) . . . . ?
F2 C34 C35 F3 0.7(4) . . . . ?
F2 C34 C35 C36 -179.4(3) . . . . ?
F3 C35 C36 F4 -0.7(4) . . . . ?
F3 C35 C36 C37 178.7(3) . . . . ?
F4 C36 C37 F5 0.6(4) . . . . ?
F4 C36 C37 C32 -179.6(3) . . . . ?
F6 C39 C40 F7 0.6(4) . . . . ?
F6 C39 C40 C41 -178.5(2) . . . . ?
F7 C40 C41 F8 1.9(4) . . . . ?
F7 C40 C41 C42 -178.6(2) . . . . ?
F8 C41 C42 F9 0.3(4) . . . . ?
F8 C41 C42 C43 178.5(2) . . . . ?
F9 C42 C43 F10 -1.7(4) . . . . ?
F9 C42 C43 C38 179.0(2) . . . . ?
F11 C45 C46 F12 -0.3(4) . . . . ?
F11 C45 C46 C47 178.7(3) . . . . ?
F12 C46 C47 F13 -0.9(4) . . . . ?
F12 C46 C47 C48 179.0(3) . . . . ?
F13 C47 C48 F14 0.4(4) . . . . ?
F13 C47 C48 C49 179.5(3) . . . . ?
F14 C48 C49 F15 0.8(4) . . . . ?
F14 C48 C49 C44 -179.8(3) . . . . ?
F16 C51 C52 F17 -1.2(4) . . . . ?
F16 C51 C52 C53 -179.3(3) . . . . ?
F17 C52 C53 F18 -0.5(4) . . . . ?
F17 C52 C53 C54 -178.5(3) . . . . ?
F18 C53 C54 F19 1.9(5) . . . . ?
F18 C53 C54 C55 -176.6(3) . . . . ?
F19 C54 C55 F20 -1.4(4) . . . . ?
F19 C54 C55 C50 -179.9(3) . . . . ?
C32 C33 C34 F2 -179.8(3) . . . . ?
C32 C33 C34 C35 0.3(4) . . . . ?
C33 C32 C37 F5 179.6(2) . . . . ?
C33 C32 C37 C36 -0.2(4) . . . . ?
C33 C32 B1 C38 -103.3(3) . . . . ?
C33 C32 B1 C44 18.9(4) . . . . ?
C33 C32 B1 C50 133.4(3) . . . . ?
C33 C34 C35 F3 -179.3(3) . . . . ?
C33 C34 C35 C36 0.5(4) . . . . ?
C34 C35 C36 F4 179.5(3) . . . . ?
C34 C35 C36 C37 -1.1(4) . . . . ?
C35 C36 C37 F5 -178.8(3) . . . . ?
C35 C36 C37 C32 1.0(5) . . . . ?
C37 C32 C33 F1 -179.8(2) . . . . ?
C37 C32 C33 C34 -0.4(4) . . . . ?
C37 C32 B1 C38 68.4(3) . . . . ?
C37 C32 B1 C44 -169.4(2) . . . . ?
C37 C32 B1 C50 -54.9(3) . . . . ?
C38 C39 C40 F7 179.3(2) . . . . ?
C38 C39 C40 C41 0.1(4) . . . . ?
C39 C38 C43 F10 -179.4(2) . . . . ?
C39 C38 C43 C42 -0.1(4) . . . . ?
C39 C38 B1 C32 67.2(3) . . . . ?
C39 C38 B1 C44 -55.4(3) . . . . ?
C39 C38 B1 C50 -170.8(2) . . . . ?
C39 C40 C41 F8 -178.9(2) . . . . ?
C39 C40 C41 C42 0.6(4) . . . . ?
C40 C41 C42 F9 -179.2(2) . . . . ?
C40 C41 C42 C43 -1.0(4) . . . . ?
C41 C42 C43 F10 -179.9(2) . . . . ?
C41 C42 C43 C38 0.8(4) . . . . ?
C43 C38 C39 F6 178.2(2) . . . . ?
C43 C38 C39 C40 -0.4(4) . . . . ?
C43 C38 B1 C32 -103.3(3) . . . . ?
C43 C38 B1 C44 134.2(3) . . . . ?
C43 C38 B1 C50 18.7(4) . . . . ?
C44 C45 C46 F12 -179.3(3) . . . . ?
C44 C45 C46 C47 -0.4(5) . . . . ?
C45 C44 C49 F15 178.0(2) . . . . ?
C45 C44 C49 C48 -1.3(4) . . . . ?
C45 C44 B1 C32 56.2(3) . . . . ?
C45 C44 B1 C38 170.5(2) . . . . ?
C45 C44 B1 C50 -65.7(3) . . . . ?
C45 C46 C47 F13 -179.9(3) . . . . ?
C45 C46 C47 C48 0.1(4) . . . . ?
C46 C47 C48 F14 -179.5(3) . . . . ?
C46 C47 C48 C49 -0.4(4) . . . . ?
C47 C48 C49 F15 -178.3(3) . . . . ?
C47 C48 C49 C44 1.1(4) . . . . ?
C49 C44 C45 F11 -178.1(2) . . . . ?
C49 C44 C45 C46 1.0(4) . . . . ?
C49 C44 B1 C32 -134.6(3) . . . . ?
C49 C44 B1 C38 -20.2(4) . . . . ?
C49 C44 B1 C50 103.6(3) . . . . ?
C50 C51 C52 F17 177.2(3) . . . . ?
C50 C51 C52 C53 -1.0(5) . . . . ?
C51 C50 C55 F20 -178.2(2) . . . . ?
C51 C50 C55 C54 0.2(4) . . . . ?
C51 C50 B1 C32 -21.5(4) . . . . ?
C51 C50 B1 C38 -136.1(3) . . . . ?
C51 C50 B1 C44 101.0(3) . . . . ?
C51 C52 C53 F18 177.7(3) . . . . ?
C51 C52 C53 C54 -0.3(4) . . . . ?
C52 C53 C54 F19 179.9(3) . . . . ?
C52 C53 C54 C55 1.4(5) . . . . ?
C53 C54 C55 F20 177.0(3) . . . . ?
C53 C54 C55 C50 -1.4(5) . . . . ?
C55 C50 C51 F16 179.3(2) . . . . ?
C55 C50 C51 C52 1.0(4) . . . . ?
C55 C50 B1 C32 169.8(2) . . . . ?
C55 C50 B1 C38 55.2(3) . . . . ?
C55 C50 B1 C44 -67.7(3) . . . . ?
B1 C32 C33 F1 -7.8(4) . . . . ?
B1 C32 C33 C34 171.7(3) . . . . ?
B1 C32 C37 F5 6.7(4) . . . . ?
B1 C32 C37 C36 -173.1(3) . . . . ?
B1 C38 C39 F6 6.6(4) . . . . ?
B1 C38 C39 C40 -172.1(2) . . . . ?
B1 C38 C43 F10 -8.4(4) . . . . ?
B1 C38 C43 C42 170.9(3) . . . . ?
B1 C44 C45 F11 -7.4(4) . . . . ?
B1 C44 C45 C46 171.7(3) . . . . ?
B1 C44 C49 F15 8.3(4) . . . . ?
B1 C44 C49 C48 -171.1(3) . . . . ?
B1 C50 C51 F16 9.9(4) . . . . ?
B1 C50 C51 C52 -168.4(3) . . . . ?
B1 C50 C55 F20 -8.0(4) . . . . ?
B1 C50 C55 C54 170.4(3) . . . . ?
C56A C57A C58A C59A 0.0 . . . . ?
C57A C56A C61A C60A 0.0 . . . . ?
C57A C58A C59A C60A 0.0 . . . . ?
C58A C59A C60A C61A 0.0 . . . . ?
C59A C60A C61A C56A 0.0 . . . . ?
C61A C56A C57A C58A 0.0 . . . . ?
C62A C56A C57A C58A -175.0(9) . . . . ?
C62A C56A C61A C60A 174.5(10) . . . . ?
C56B C57B C58B C59B 0.0 . . . . ?
C57B C56B C61B C60B 0.0 . . . . ?
C57B C58B C59B C60B 0.0 . . . . ?
C58B C59B C60B C61B 0.0 . . . . ?
C59B C60B C61B C56B 0.0 . . . . ?
C61B C56B C57B C58B 0.0 . . . . ?
C62B C56B C57B C58B 173.9(11) . . . . ?
C62B C56B C61B C60B -174.9(9) . . . . ?
